data_8000083
loop_
_publ_author_name
'Tang, Kuo-Chun'
'Chen, Chyi-Lin'
'Chuang, Hsiao-Han'
'Chen, Jien-Lian'
'Chen, Yi-Ju'
'Lin, Yi-Chih'
'Shen, Jiun-Yi'
'Hu, Wei-Ping'
'Chou, Pi-Tai'

_publ_section_title
;
 A Genuine Intramolecular Proton Relay System Undergoing Excited-State
 Double Proton Transfer Reaction
;
_journal_issue 24
_journal_name_full 'The Journal of Physical Chemistry Letters'
_journal_page_first 3063
_journal_paper_doi 10.1021/jz201439w
_journal_volume 2
_journal_year 2011
_chemical_formula_sum 'C10 H7 N O3'
_chemical_formula_weight 189.17
_space_group_IT_number 14
_symmetry_cell_setting monoclinic
_symmetry_space_group_name_Hall '-P 2yn'
_symmetry_space_group_name_H-M 'P 1 21/n 1'
_atom_sites_solution_hydrogens geom
_atom_sites_solution_primary direct
_atom_sites_solution_secondary difmap
_audit_creation_method SHELXL-97
_cell_angle_alpha 90.00
_cell_angle_beta 98.565(2)
_cell_angle_gamma 90.00
_cell_formula_units_Z 4
_cell_length_a 5.23070(10)
_cell_length_b 9.6701(2)
_cell_length_c 15.5374(3)
_cell_measurement_reflns_used 3925
_cell_measurement_temperature 150(2)
_cell_measurement_theta_max 76.4401
_cell_measurement_theta_min 2.8737
_cell_volume 777.14(3)
_computing_cell_refinement
; 
CrysAlisPro, Oxford Diffraction Ltd., 
Version 1.171.34.44 (release 25-10-2010 CrysAlis171 .NET) 
(compiled Oct 25 2010,18:11:34) 
Empirical absorption correction using spherical harmonics, 
 implemented in SCALE3 ABSPACK scaling algorithm. 
;
_computing_data_collection
; 
CrysAlisPro, Oxford Diffraction Ltd., 
Version 1.171.34.44 (release 25-10-2010 CrysAlis171 .NET) 
(compiled Oct 25 2010,18:11:34) 
Empirical absorption correction using spherical harmonics, 
 implemented in SCALE3 ABSPACK scaling algorithm. 
;
_computing_data_reduction
; 
CrysAlisPro, Oxford Diffraction Ltd., 
Version 1.171.34.44 (release 25-10-2010 CrysAlis171 .NET) 
(compiled Oct 25 2010,18:11:34) 
Empirical absorption correction using spherical harmonics, 
 implemented in SCALE3 ABSPACK scaling algorithm. 
;
_computing_molecular_graphics SHELXTL
_computing_publication_material SHELXTL
_computing_structure_refinement 'SHELXL-97 (Sheldrick, 1997)'
_computing_structure_solution 'SHELXS-97 (Sheldrick, 1990)'
_diffrn_ambient_temperature 150(2)
_diffrn_measured_fraction_theta_full 0.999
_diffrn_measured_fraction_theta_max 0.999
_diffrn_measurement_device_type 'Oxford Diffraction Gemini A'
_diffrn_measurement_method CCD
_diffrn_radiation_monochromator graphite
_diffrn_radiation_source 'fine-focus sealed tube'
_diffrn_radiation_type CuK\a
_diffrn_radiation_wavelength 1.54178
_diffrn_reflns_av_R_equivalents 0.0256
_diffrn_reflns_av_sigmaI/netI 0.0196
_diffrn_reflns_limit_h_max 6
_diffrn_reflns_limit_h_min -5
_diffrn_reflns_limit_k_max 11
_diffrn_reflns_limit_k_min -11
_diffrn_reflns_limit_l_max 18
_diffrn_reflns_limit_l_min -18
_diffrn_reflns_number 5120
_diffrn_reflns_theta_full 67.99
_diffrn_reflns_theta_max 67.99
_diffrn_reflns_theta_min 5.40
_exptl_absorpt_coefficient_mu 1.024
_exptl_absorpt_correction_T_max 1.00000
_exptl_absorpt_correction_T_min 0.81878
_exptl_absorpt_correction_type multi-scan
_exptl_absorpt_process_details
; 
CrysAlisPro, Oxford Diffraction Ltd., 
Version 1.171.34.44 (release 25-10-2010 CrysAlis171 .NET) 
(compiled Oct 25 2010,18:11:34) 
Empirical absorption correction using spherical harmonics, 
 implemented in SCALE3 ABSPACK scaling algorithm. 
;
_exptl_crystal_density_diffrn 1.617
_exptl_crystal_density_method 'not measured'
_exptl_crystal_F_000 392
_exptl_crystal_size_max 0.25
_exptl_crystal_size_mid 0.15
_exptl_crystal_size_min 0.10
_refine_diff_density_max 0.240
_refine_diff_density_min -0.368
_refine_diff_density_rms 0.075
_refine_ls_extinction_method none
_refine_ls_goodness_of_fit_ref 1.072
_refine_ls_hydrogen_treatment mixed
_refine_ls_matrix_type full
_refine_ls_number_parameters 134
_refine_ls_number_reflns 1416
_refine_ls_number_restraints 1
_refine_ls_restrained_S_all 1.086
_refine_ls_R_factor_all 0.0450
_refine_ls_R_factor_gt 0.0413
_refine_ls_shift/su_max 0.012
_refine_ls_shift/su_mean 0.001
_refine_ls_structure_factor_coef Fsqd
_refine_ls_weighting_details 'calc w=1/[\s^2^(Fo^2^)+(0.0701P)^2^+0.2445P] where P=(Fo^2^+2Fc^2^)/3'
_refine_ls_weighting_scheme calc
_refine_ls_wR_factor_gt 0.1099
_refine_ls_wR_factor_ref 0.1145
_reflns_number_gt 1287
_reflns_number_total 1416
_reflns_threshold_expression >2sigma(I)
_cod_data_source_file jz201439w_si_002.cif
_cod_data_source_block ic14825
_cod_depositor_comments
;
The following automatic conversions were performed:

'_symmetry_cell_setting' value 'Monoclinic' changed to 'monoclinic'
according to /home/saulius/struct/CIF-dictionaries/cif_core.dic
dictionary named 'cif_core.dic' version 2.4.1 from 2010-06-29.

Automatic conversion script
Id: cif_fix_values 1715 2011-07-08 13:25:40Z adriana 
;
_cod_original_sg_symbol_H-M P2(1)/n
_cod_database_code 8000083

loop_
_symmetry_equiv_pos_as_xyz
'x, y, z'
'-x+1/2, y+1/2, -z+1/2'
'-x, -y, -z'
'x-1/2, -y-1/2, z-1/2'

loop_
_atom_site_label
_atom_site_type_symbol
_atom_site_fract_x
_atom_site_fract_y
_atom_site_fract_z
_atom_site_U_iso_or_equiv
_atom_site_adp_type
_atom_site_occupancy
_atom_site_symmetry_multiplicity
_atom_site_calc_flag
_atom_site_refinement_flags
O1 O 0.1060(2) 0.72202(12) 0.37990(7) 0.0265(3) Uani 1 1 d D
H3 H -0.021(4) 0.664(2) 0.3998(14) 0.040 Uiso 1 1 d D
O2 O 0.3363(2) 0.89190(12) 0.45007(7) 0.0264(3) Uani 1 1 d .
O3 O -0.2216(2) 0.59927(11) 0.44536(7) 0.0255(3) Uani 1 1 d .
N1 N 0.2661(2) 0.95312(12) 0.60970(8) 0.0184(3) Uani 1 1 d .
C1 C 0.1706(3) 0.79999(15) 0.44679(9) 0.0198(3) Uani 1 1 d .
C2 C 0.0291(3) 0.77523(14) 0.52203(9) 0.0183(3) Uani 1 1 d .
C3 C -0.1644(3) 0.67341(15) 0.51596(9) 0.0199(3) Uani 1 1 d .
C4 C -0.3041(3) 0.64966(15) 0.58762(10) 0.0221(3) Uani 1 1 d .
H4A H -0.4354 0.5810 0.5828 0.027 Uiso 1 1 calc R
C5 C -0.2502(3) 0.72432(15) 0.66189(9) 0.0206(3) Uani 1 1 d .
H5A H -0.3446 0.7072 0.7085 0.025 Uiso 1 1 calc R
C6 C -0.0541(3) 0.82822(14) 0.67143(9) 0.0182(3) Uani 1 1 d .
C7 C 0.0118(3) 0.90499(15) 0.74770(9) 0.0201(3) Uani 1 1 d .
H7A H -0.0759 0.8887 0.7961 0.024 Uiso 1 1 calc R
C8 C 0.2037(3) 1.00457(15) 0.75342(9) 0.0213(3) Uani 1 1 d .
H8A H 0.2493 1.0563 0.8054 0.026 Uiso 1 1 calc R
C9 C 0.3276(3) 1.02746(14) 0.68234(9) 0.0207(3) Uani 1 1 d .
H9A H 0.4577 1.0966 0.6850 0.025 Uiso 1 1 calc R
C10 C 0.0815(3) 0.85246(14) 0.59995(9) 0.0172(3) Uani 1 1 d .
H1 H 0.349(5) 0.968(2) 0.5619(15) 0.042(6) Uiso 1 1 d .

loop_
_atom_site_aniso_label
_atom_site_aniso_U_11
_atom_site_aniso_U_22
_atom_site_aniso_U_33
_atom_site_aniso_U_23
_atom_site_aniso_U_13
_atom_site_aniso_U_12
O1 0.0298(6) 0.0321(6) 0.0194(6) -0.0054(4) 0.0097(4) -0.0043(5)
O2 0.0286(6) 0.0303(6) 0.0230(6) -0.0013(4) 0.0127(4) -0.0072(4)
O3 0.0273(6) 0.0286(6) 0.0209(5) -0.0055(4) 0.0042(4) -0.0070(4)
N1 0.0191(6) 0.0202(6) 0.0170(6) 0.0007(4) 0.0065(4) -0.0010(4)
C1 0.0193(6) 0.0225(7) 0.0184(7) 0.0013(5) 0.0054(5) 0.0022(5)
C2 0.0176(7) 0.0201(7) 0.0176(7) 0.0017(5) 0.0044(5) 0.0020(5)
C3 0.0197(7) 0.0212(7) 0.0187(7) 0.0008(5) 0.0021(5) 0.0015(5)
C4 0.0194(7) 0.0236(7) 0.0234(7) 0.0033(5) 0.0035(5) -0.0039(5)
C5 0.0192(7) 0.0247(7) 0.0194(7) 0.0045(5) 0.0082(5) 0.0008(5)
C6 0.0176(7) 0.0200(7) 0.0174(7) 0.0036(5) 0.0040(5) 0.0033(5)
C7 0.0209(7) 0.0228(7) 0.0178(7) 0.0028(5) 0.0074(5) 0.0041(5)
C8 0.0244(7) 0.0221(7) 0.0176(7) -0.0017(5) 0.0038(5) 0.0009(5)
C9 0.0207(7) 0.0197(7) 0.0222(7) -0.0011(5) 0.0045(5) -0.0010(5)
C10 0.0154(6) 0.0183(7) 0.0181(7) 0.0034(5) 0.0037(5) 0.0023(5)

loop_
_atom_type_symbol
_atom_type_description
_atom_type_scat_dispersion_real
_atom_type_scat_dispersion_imag
_atom_type_scat_source
C C 0.0181 0.0091 'International Tables Vol C Tables 4.2.6.8 and 6.1.1.4'
H H 0.0000 0.0000 'International Tables Vol C Tables 4.2.6.8 and 6.1.1.4'
N N 0.0311 0.0180 'International Tables Vol C Tables 4.2.6.8 and 6.1.1.4'
O O 0.0492 0.0322 'International Tables Vol C Tables 4.2.6.8 and 6.1.1.4'

loop_
_geom_angle_atom_site_label_1
_geom_angle_atom_site_label_2
_geom_angle_atom_site_label_3
_geom_angle
C9 N1 C10 123.74(12)
O2 C1 O1 123.50(13)
O2 C1 C2 120.58(13)
O1 C1 C2 115.91(13)
C3 C2 C10 118.25(13)
C3 C2 C1 119.72(13)
C10 C2 C1 122.02(13)
O3 C3 C2 120.89(13)
O3 C3 C4 118.85(13)
C2 C3 C4 120.25(13)
C5 C4 C3 120.59(13)
C4 C5 C6 121.24(13)
C7 C6 C10 119.05(13)
C7 C6 C5 123.00(13)
C10 C6 C5 117.95(13)
C8 C7 C6 120.60(13)
C9 C8 C7 118.88(13)
N1 C9 C8 120.47(13)
N1 C10 C2 121.05(12)
N1 C10 C6 117.24(13)
C2 C10 C6 121.70(13)

loop_
_geom_bond_atom_site_label_1
_geom_bond_atom_site_label_2
_geom_bond_distance
O1 C1 1.2877(18)
O2 C1 1.2369(19)
O3 C3 1.3074(18)
N1 C9 1.3364(19)
N1 C10 1.3635(19)
C1 C2 1.4932(19)
C2 C3 1.405(2)
C2 C10 1.414(2)
C3 C4 1.438(2)
C4 C5 1.355(2)
C5 C6 1.428(2)
C6 C7 1.397(2)
C6 C10 1.4234(19)
C7 C8 1.384(2)
C8 C9 1.379(2)
